data_4517842
loop_
_publ_author_name
'Pisarek, Joanna'
'Malinska, Maura'

_publ_section_title
;
 Structure and Morphology of Indole Analogue Crystals.
;
_journal_issue 28
_journal_name_full 'ACS omega'
_journal_page_first 17141
_journal_page_last 17151
_journal_paper_doi 10.1021/acsomega.0c01020
_journal_volume 5
_journal_year 2020
_chemical_formula_moiety 'C9 H9 N O'
_chemical_formula_sum 'C9 H9 N O'
_chemical_formula_weight 147.17
_chemical_name_systematic 1H-indole-2-methanol
_space_group_crystal_system monoclinic
_space_group_IT_number 13
_space_group_name_Hall '-P 2yc'
_space_group_name_H-M_alt 'P 1 2/c 1'
_atom_sites_solution_hydrogens mixed
_atom_sites_solution_primary direct
_audit_creation_date 2018-11-20
_audit_creation_method
;
Olex2 1.2
(compiled May 29 2018 13:30:08 for OlexSys, GUI svn.r5506)
;
_cell_angle_alpha 90
_cell_angle_beta 95.078(6)
_cell_angle_gamma 90
_cell_formula_units_Z 8
_cell_length_a 8.6942(6)
_cell_length_b 5.3788(4)
_cell_length_c 31.905(2)
_cell_measurement_reflns_used 1845
_cell_measurement_temperature 100.01(10)
_cell_measurement_theta_max 70.2670
_cell_measurement_theta_min 7.1950
_cell_volume 1486.16(18)
_computing_cell_refinement 'CrysAlisPro 1.171.38.43d (Rigaku OD, 2015)'
_computing_data_collection 'CrysAlisPro 1.171.38.43d (Rigaku OD, 2015)'
_computing_data_reduction 'CrysAlisPro 1.171.38.43d (Rigaku OD, 2015)'
_computing_molecular_graphics 'Olex2 (Dolomanov et al., 2009)'
_computing_publication_material 'Olex2 (Dolomanov et al., 2009)'
_computing_structure_refinement 'ShelXL (Sheldrick, 2015)'
_computing_structure_solution 'ShelXS (Sheldrick, 2008)'
_diffrn_ambient_environment N~2~
_diffrn_ambient_temperature 100.01(10)
_diffrn_detector 'CCD plate'
_diffrn_detector_area_resol_mean 10.4391
_diffrn_detector_type Atlas
_diffrn_measured_fraction_theta_full 1.000
_diffrn_measured_fraction_theta_max 0.999
_diffrn_measurement_details
;
List of Runs (angles in degrees, time in seconds):

  # Type    Start    End  Width  t~exp~   \w     \q     \k     \f   Frames
--------------------------------------------------------------------------
  1  \w    -42.00  92.00   1.00    1.00    --    0.00  57.00-180.00  134
  2  \w      1.00  51.00   1.00    1.00    --    0.00 -99.00 150.00   50
  3  \w   -151.00 -80.00   1.00    1.00    --  -55.02 -94.00 -30.00   71
  4  \w   -146.00 -73.00   1.00    1.00    --  -55.02-125.00   0.00   73
  5  \w     94.00 146.00   1.00    1.00    --   55.02 125.00  30.00   52
  6  \w     23.00 121.00   1.00    1.00    --   55.02-125.00  60.00   98
  7  \w     94.00 146.00   1.00    1.00    --   55.02 125.00  90.00   52
  8  \w    -45.00 155.00   1.00    1.00    --   55.02   0.00 120.00  200
  9  \w     94.00 146.00   1.00    1.00    --   55.02 125.00-180.00   52
 10  \w     94.00 146.00   1.00    1.00    --   55.02 125.00 -30.00   52
 11  \w    100.00 178.00   1.00    1.00    --  110.04 111.00   0.00   78
 12  \w    100.00 178.00   1.00    1.00    --  110.04 111.00 -60.00   78
 13  \w     18.00 115.00   1.00    1.00    --  110.04-111.00  30.00   97
 14  \w     32.00 178.00   1.00    1.00    --  110.04  25.00  30.00  146
 15  \w     18.00 115.00   1.00    1.00    --  110.04-111.00-120.00   97
 16  \w     68.00 178.00   1.00    1.00    --  110.04  50.00  90.00  110
 17  \w    100.00 178.00   1.00    1.00    --  110.04 111.00  30.00   78
 18  \w     68.00 178.00   1.00    1.00    --  110.04  50.00-120.00  110
 19  \w     18.00 115.00   1.00    1.00    --  110.04-111.00 150.00   97
 20  \w    100.00 178.00   1.00    1.00    --  110.04 111.00 -90.00   78
 21  \w     57.00 150.00   1.00    1.00    --  110.04 178.00  60.00   93
 22  \w    100.00 178.00   1.00    1.00    --  110.04 111.00  60.00   78
 23  \w     10.00 136.00   1.00    1.00    --  110.04 -77.00  30.00  126
;
_diffrn_measurement_device 'four-circle diffractometer'
_diffrn_measurement_device_type 'SuperNova, Dual, Cu at zero, Atlas'
_diffrn_measurement_method '\w scans'
_diffrn_orient_matrix_type 'CrysAlisPro convention (1999,Acta A55,543-557)'
_diffrn_orient_matrix_UB_11 0.0084985000
_diffrn_orient_matrix_UB_12 -0.1257920000
_diffrn_orient_matrix_UB_13 -0.0430822000
_diffrn_orient_matrix_UB_21 -0.0080174000
_diffrn_orient_matrix_UB_22 0.2566988000
_diffrn_orient_matrix_UB_23 -0.0215614000
_diffrn_orient_matrix_UB_31 0.1775280000
_diffrn_orient_matrix_UB_32 0.0170918000
_diffrn_orient_matrix_UB_33 0.0054057000
_diffrn_radiation_monochromator mirror
_diffrn_radiation_probe x-ray
_diffrn_radiation_type CuK\a
_diffrn_radiation_wavelength 1.54184
_diffrn_reflns_av_R_equivalents 0.0816
_diffrn_reflns_av_unetI/netI 0.0578
_diffrn_reflns_Laue_measured_fraction_full 1.000
_diffrn_reflns_Laue_measured_fraction_max 0.999
_diffrn_reflns_limit_h_max 10
_diffrn_reflns_limit_h_min -8
_diffrn_reflns_limit_k_max 6
_diffrn_reflns_limit_k_min -6
_diffrn_reflns_limit_l_max 38
_diffrn_reflns_limit_l_min -38
_diffrn_reflns_number 12482
_diffrn_reflns_point_group_measured_fraction_full 1.000
_diffrn_reflns_point_group_measured_fraction_max 0.999
_diffrn_reflns_theta_full 67.684
_diffrn_reflns_theta_max 70.060
_diffrn_reflns_theta_min 2.781
_diffrn_source 'micro-focus sealed X-ray tube'
_diffrn_source_type 'SuperNova (Cu) X-ray Source'
_exptl_absorpt_coefficient_mu 0.695
_exptl_absorpt_correction_T_max 1.00000
_exptl_absorpt_correction_T_min 0.53948
_exptl_absorpt_correction_type multi-scan
_exptl_absorpt_process_details
;
CrysAlisPro 1.171.38.43d (Rigaku Oxford Diffraction, 2015)
Empirical absorption correction using spherical harmonics,
 implemented in SCALE3 ABSPACK scaling algorithm.
;
_exptl_crystal_density_diffrn 1.316
_exptl_crystal_description plate
_exptl_crystal_F_000 624
_exptl_crystal_size_max 0.562
_exptl_crystal_size_mid 0.072
_exptl_crystal_size_min 0.026
_refine_diff_density_max 0.273
_refine_diff_density_min -0.237
_refine_diff_density_rms 0.057
_refine_ls_extinction_method none
_refine_ls_goodness_of_fit_ref 1.027
_refine_ls_hydrogen_treatment mixed
_refine_ls_matrix_type full
_refine_ls_number_parameters 207
_refine_ls_number_reflns 2839
_refine_ls_number_restraints 1
_refine_ls_restrained_S_all 1.027
_refine_ls_R_factor_all 0.0923
_refine_ls_R_factor_gt 0.0556
_refine_ls_shift/su_max 0.000
_refine_ls_shift/su_mean 0.000
_refine_ls_structure_factor_coef Fsqd
_refine_ls_weighting_details 'w=1/[\s^2^(Fo^2^)+(0.0729P)^2^] where P=(Fo^2^+2Fc^2^)/3'
_refine_ls_weighting_scheme calc
_refine_ls_wR_factor_gt 0.1307
_refine_ls_wR_factor_ref 0.1569
_reflns_Friedel_coverage 0.000
_reflns_number_gt 1852
_reflns_number_total 2839
_reflns_threshold_expression 'I > 2\s(I)'
_cod_data_source_file ao0c01020_si_001.cif
_cod_data_source_block I2M
_cod_depositor_comments 'Adding full bibliography for 4517840--4517846.cif.'
_cod_original_cell_volume 1486.18(18)
_cod_database_code 4517842
_shelx_shelxl_version_number 2018/3
_chemical_oxdiff_formula C9H8NO
_shelx_space_group_comment
;
The symmetry employed for this shelxl refinement is uniquely defined
by the following loop, which should always be used as a source of
symmetry information in preference to the above space-group names.
They are only intended as comments.
;
_shelx_estimated_absorpt_t_max 0.982
_shelx_estimated_absorpt_t_min 0.696
_reflns_odcompleteness_completeness 99.97
_reflns_odcompleteness_iscentric 1
_reflns_odcompleteness_theta 68.13
_olex2_refinement_description
;
1. Fixed Uiso
 At 1.2 times of:
  All C(H) groups, {H10C,H10D} of C10, {H10A,H10B} of C10A, All N(H) groups
 At 1.5 times of:
  All O(H) groups, {H1AC,H1A} of C3
2. Restrained distances
 O1-H1AC
 0.82 with sigma of 0.001
3. Others
 Fixed Sof: H1AA(0.5) H1B(0.5) H1AC(0.5) H1A(0.5)
4.a Secondary CH2 refined with riding coordinates:
 C10A(H10A,H10B), C10(H10C,H10D)
4.b Aromatic/amide H refined with riding coordinates:
 N1A(H1AB), C6A(H6A), C7A(H7A), C3A(H3A), C5A(H5A), C4A(H4A), N1(H1), C5(H5),
 C4(H4), C7(H7), C6(H6), C3(H3)
4.c Idealised tetrahedral OH refined as rotating group:
 O1A(H1AA), O1(H1B)
;
_olex2_date_sample_data_collection 2017-11-03
_olex2_submission_special_instructions 'No special instructions were received'
_oxdiff_exptl_absorpt_empirical_details
;
Empirical correction (ABSPACK) includes:
- Absorption correction using spherical harmonics
- Frame scaling
;
_oxdiff_exptl_absorpt_empirical_full_max 2.067
_oxdiff_exptl_absorpt_empirical_full_min 0.577

loop_
_space_group_symop_operation_xyz
'x, y, z'
'-x, y, -z+1/2'
'-x, -y, -z'
'x, -y, z-1/2'

loop_
_atom_site_label
_atom_site_type_symbol
_atom_site_fract_x
_atom_site_fract_y
_atom_site_fract_z
_atom_site_U_iso_or_equiv
_atom_site_adp_type
_atom_site_occupancy
_atom_site_site_symmetry_order
_atom_site_calc_flag
_atom_site_refinement_flags_posn
_atom_site_refinement_flags_adp
_atom_site_refinement_flags_occupancy
_atom_site_disorder_assembly
_atom_site_disorder_group
O1A O 1.1288(2) 0.5095(3) 0.73035(6) 0.0343(4) Uani 1 1 d . . . . .
H1AA H 1.043974 0.494128 0.739422 0.051 Uiso 0.5 1 calc GR . P A -1
N1A N 0.9808(2) 0.7542(4) 0.62699(6) 0.0279(5) Uani 1 1 d . . . . .
H1AB H 1.027821 0.890902 0.622421 0.033 Uiso 1 1 calc R . . . .
C8A C 0.8723(2) 0.6402(4) 0.59929(7) 0.0250(5) Uani 1 1 d . . . . .
C2A C 1.0019(3) 0.6140(4) 0.66311(8) 0.0272(5) Uani 1 1 d . . . . .
C6A C 0.7055(3) 0.5560(4) 0.53798(8) 0.0306(6) Uani 1 1 d . . . . .
H6A H 0.665143 0.597638 0.510922 0.037 Uiso 1 1 calc R . . . .
C7A C 0.8155(3) 0.7087(4) 0.55873(8) 0.0283(5) Uani 1 1 d . . . . .
H7A H 0.850099 0.851525 0.546096 0.034 Uiso 1 1 calc R . . . .
C9A C 0.8222(2) 0.4238(4) 0.61908(7) 0.0236(5) Uani 1 1 d . . . . .
C3A C 0.9067(2) 0.4125(4) 0.65989(7) 0.0264(5) Uani 1 1 d . . . . .
H3A H 0.897962 0.290636 0.680221 0.032 Uiso 1 1 calc R . . . .
C5A C 0.6537(3) 0.3403(4) 0.55685(8) 0.0306(6) Uani 1 1 d . . . . .
H5A H 0.579730 0.241213 0.542130 0.037 Uiso 1 1 calc R . . . .
C4A C 0.7112(3) 0.2719(4) 0.59721(8) 0.0267(5) Uani 1 1 d . . . . .
H4A H 0.676653 0.127939 0.609509 0.032 Uiso 1 1 calc R . . . .
N1 N 0.5056(2) 0.2293(4) 0.36502(6) 0.0272(5) Uani 1 1 d . . . . .
H1 H 0.456538 0.365499 0.368509 0.033 Uiso 1 1 calc R . . . .
C8 C 0.6164(3) 0.1286(4) 0.39336(8) 0.0257(5) Uani 1 1 d . . . . .
C5 C 0.8398(3) -0.1522(4) 0.43809(8) 0.0305(6) Uani 1 1 d . . . . .
H5 H 0.915581 -0.244236 0.453550 0.037 Uiso 1 1 calc R . . . .
C9 C 0.6691(3) -0.0934(4) 0.37535(8) 0.0258(5) Uani 1 1 d . . . . .
C4 C 0.7829(3) -0.2348(4) 0.39880(8) 0.0278(5) Uani 1 1 d . . . . .
H4 H 0.819292 -0.381780 0.387923 0.033 Uiso 1 1 calc R . . . .
C7 C 0.6734(3) 0.2103(4) 0.43329(8) 0.0284(5) Uani 1 1 d . . . . .
H7 H 0.637241 0.355683 0.444752 0.034 Uiso 1 1 calc R . . . .
C6 C 0.7855(3) 0.0673(4) 0.45513(8) 0.0304(6) Uani 1 1 d . . . . .
H6 H 0.825771 0.117968 0.481733 0.036 Uiso 1 1 calc R . . . .
C2 C 0.4852(3) 0.0776(4) 0.33002(8) 0.0276(5) Uani 1 1 d . . . . .
O1 O 0.38878(19) 0.3692(3) 0.27645(6) 0.0337(4) Uani 1 1 d D . . . .
H1B H 0.309849 0.412471 0.262369 0.050 Uiso 0.5 1 calc GR . P B -1
C10A C 1.1195(3) 0.6899(5) 0.69771(8) 0.0336(6) Uani 1 1 d . . . . .
H10A H 1.219485 0.707035 0.686709 0.040 Uiso 1 1 calc R . . . .
H10B H 1.091452 0.849701 0.708876 0.040 Uiso 1 1 calc R . . . .
C10 C 0.3638(3) 0.1330(5) 0.29556(8) 0.0333(6) Uani 1 1 d . . . . .
H10C H 0.363383 0.003624 0.274364 0.040 Uiso 1 1 calc R . . . .
H10D H 0.263609 0.133024 0.306733 0.040 Uiso 1 1 calc R . . . .
C3 C 0.5833(3) -0.1199(4) 0.33521(7) 0.0280(5) Uani 1 1 d . . . . .
H3 H 0.592778 -0.248516 0.316122 0.034 Uiso 1 1 calc R . . . .
H1AC H 0.465(3) 0.374(9) 0.2631(11) 0.042 Uiso 0.5 1 d DR . P C -2
H1A H 1.203(6) 0.542(11) 0.7461(19) 0.042 Uiso 0.5 1 d R . P D -2

loop_
_atom_site_aniso_label
_atom_site_aniso_U_11
_atom_site_aniso_U_22
_atom_site_aniso_U_33
_atom_site_aniso_U_23
_atom_site_aniso_U_13
_atom_site_aniso_U_12
O1A 0.0334(9) 0.0447(11) 0.0235(9) 0.0030(8) -0.0041(7) -0.0022(9)
N1A 0.0291(11) 0.0272(10) 0.0263(11) -0.0009(8) -0.0035(9) -0.0059(8)
C8A 0.0225(11) 0.0273(11) 0.0246(12) -0.0030(9) -0.0008(9) 0.0029(9)
C2A 0.0253(12) 0.0332(12) 0.0228(12) -0.0011(10) 0.0004(10) -0.0003(10)
C6A 0.0331(13) 0.0343(13) 0.0231(12) -0.0013(10) -0.0051(10) 0.0053(10)
C7A 0.0289(13) 0.0283(12) 0.0273(13) 0.0035(10) -0.0007(10) 0.0018(10)
C9A 0.0219(11) 0.0257(11) 0.0230(12) -0.0019(9) 0.0009(9) 0.0014(9)
C3A 0.0252(11) 0.0309(12) 0.0228(12) 0.0009(10) 0.0006(9) -0.0008(10)
C5A 0.0270(12) 0.0306(13) 0.0329(14) -0.0056(11) -0.0047(11) 0.0005(10)
C4A 0.0219(11) 0.0265(11) 0.0309(14) -0.0001(10) -0.0012(10) 0.0003(9)
N1 0.0257(10) 0.0273(10) 0.0276(11) -0.0004(8) -0.0023(9) 0.0040(8)
C8 0.0248(11) 0.0253(11) 0.0268(12) 0.0018(10) 0.0009(10) -0.0012(9)
C5 0.0288(12) 0.0301(12) 0.0320(14) 0.0065(11) 0.0000(11) 0.0001(10)
C9 0.0243(11) 0.0264(11) 0.0266(12) -0.0003(10) 0.0022(10) -0.0038(9)
C4 0.0276(12) 0.0256(12) 0.0305(14) 0.0025(10) 0.0031(10) -0.0001(9)
C7 0.0305(13) 0.0262(11) 0.0285(13) -0.0021(10) 0.0030(10) -0.0029(10)
C6 0.0304(12) 0.0339(13) 0.0262(13) 0.0018(10) -0.0012(10) -0.0061(10)
C2 0.0254(11) 0.0297(12) 0.0273(13) 0.0009(10) 0.0001(10) -0.0032(10)
O1 0.0308(9) 0.0389(10) 0.0300(10) 0.0033(8) -0.0041(8) -0.0010(8)
C10A 0.0308(13) 0.0402(14) 0.0284(14) 0.0013(11) -0.0058(11) -0.0075(11)
C10 0.0296(13) 0.0360(13) 0.0329(14) 0.0018(11) -0.0049(11) -0.0029(11)
C3 0.0295(12) 0.0289(11) 0.0257(12) -0.0011(10) 0.0022(10) -0.0013(10)

loop_
_atom_type_symbol
_atom_type_description
_atom_type_scat_dispersion_real
_atom_type_scat_dispersion_imag
_atom_type_scat_source
C C 0.0181 0.0091 'International Tables Vol C Tables 4.2.6.8 and 6.1.1.4'
H H 0.0000 0.0000 'International Tables Vol C Tables 4.2.6.8 and 6.1.1.4'
N N 0.0311 0.0180 'International Tables Vol C Tables 4.2.6.8 and 6.1.1.4'
O O 0.0492 0.0322 'International Tables Vol C Tables 4.2.6.8 and 6.1.1.4'

loop_
_geom_angle_atom_site_label_1
_geom_angle_atom_site_label_2
_geom_angle_atom_site_label_3
_geom_angle
_geom_angle_site_symmetry_1
_geom_angle_site_symmetry_3
_geom_angle_publ_flag
C2A N1A C8A 109.03(19) . . ?
N1A C8A C7A 130.1(2) . . ?
N1A C8A C9A 107.5(2) . . ?
C7A C8A C9A 122.4(2) . . ?
N1A C2A C10A 120.1(2) . . ?
C3A C2A N1A 109.7(2) . . ?
C3A C2A C10A 130.2(2) . . ?
C7A C6A C5A 121.4(2) . . ?
C6A C7A C8A 117.4(2) . . ?
C8A C9A C3A 106.67(19) . . ?
C4A C9A C8A 118.9(2) . . ?
C4A C9A C3A 134.4(2) . . ?
C2A C3A C9A 107.0(2) . . ?
C4A C5A C6A 121.0(2) . . ?
C5A C4A C9A 118.8(2) . . ?
C8 N1 C2 109.36(19) . . ?
N1 C8 C9 107.3(2) . . ?
N1 C8 C7 130.4(2) . . ?
C7 C8 C9 122.2(2) . . ?
C4 C5 C6 121.2(2) . . ?
C8 C9 C3 106.6(2) . . ?
C4 C9 C8 118.4(2) . . ?
C4 C9 C3 135.0(2) . . ?
C5 C4 C9 119.1(2) . . ?
C6 C7 C8 117.6(2) . . ?
C7 C6 C5 121.4(2) . . ?
N1 C2 C10 120.8(2) . . ?
C3 C2 N1 109.2(2) . . ?
C3 C2 C10 130.0(2) . . ?
O1A C10A C2A 110.2(2) . . ?
O1 C10 C2 111.58(19) . . ?
C2 C3 C9 107.6(2) . . ?

loop_
_geom_bond_atom_site_label_1
_geom_bond_atom_site_label_2
_geom_bond_distance
_geom_bond_site_symmetry_2
_geom_bond_publ_flag
O1A C10A 1.420(3) . ?
N1A C8A 1.378(3) . ?
N1A C2A 1.376(3) . ?
C8A C7A 1.393(3) . ?
C8A C9A 1.411(3) . ?
C2A C3A 1.362(3) . ?
C2A C10A 1.494(3) . ?
C6A C7A 1.384(3) . ?
C6A C5A 1.400(3) . ?
C9A C3A 1.438(3) . ?
C9A C4A 1.402(3) . ?
C5A C4A 1.389(3) . ?
N1 C8 1.373(3) . ?
N1 C2 1.382(3) . ?
C8 C9 1.419(3) . ?
C8 C7 1.396(3) . ?
C5 C4 1.380(3) . ?
C5 C6 1.399(3) . ?
C9 C4 1.410(3) . ?
C9 C3 1.431(3) . ?
C7 C6 1.381(3) . ?
C2 C10 1.486(3) . ?
C2 C3 1.363(3) . ?
O1 C10 1.434(3) . ?
